data_7047752
loop_
_publ_author_name
'Fandos, Rosa'
'Bru\~na, Sonia'
'Hern\'andez, Carolina'
'Otero, Antonio'
'Rodr\'iguez, Ana'
'Ruiz, Mar\'ia Jos\'e'
'Terreros, Pilar'
'Cuadrado, Isabel'

_publ_section_title
;
 Titanium thiosalicylate complexes: functional metalloligands for the
 construction of redox-active heterometallic architectures.
;
_journal_issue 43
_journal_name_full 'Dalton transactions (Cambridge, England : 2003)'
_journal_page_first 15391
_journal_page_last 15398
_journal_paper_doi 10.1039/c8dt02641f
_journal_volume 47
_journal_year 2018
_chemical_formula_moiety 'C26 H23 O6 Rh S2 Ti, 0.25(C H2 Cl2)'
_chemical_formula_sum 'C26.25 H23.5 Cl0.5 O6 Rh S2 Ti'
_chemical_formula_weight 667.60
_space_group_crystal_system triclinic
_space_group_IT_number 2
_space_group_name_Hall '-P 1'
_space_group_name_H-M_alt 'P -1'
_symmetry_space_group_name_Hall '-P 1'
_symmetry_space_group_name_H-M 'P -1'
_atom_sites_solution_hydrogens geom
_audit_creation_method SHELXL-2013
_audit_update_record
;
2018-09-09 deposited with the CCDC.
2018-09-27 downloaded from the CCDC.
;
_cell_angle_alpha 90.483(4)
_cell_angle_beta 92.381(3)
_cell_angle_gamma 90.819(3)
_cell_formula_units_Z 4
_cell_length_a 8.1284(4)
_cell_length_b 15.5849(9)
_cell_length_c 21.5096(12)
_cell_measurement_reflns_used 521
_cell_measurement_temperature 100(2)
_cell_measurement_theta_max 11.48
_cell_measurement_theta_min 2.283
_cell_volume 2722.1(3)
_computing_cell_refinement 'Bruker SAINT V8.37 (Bruker AXS Inc. 2016)'
_computing_data_collection 'Bruker APEX'
_computing_data_reduction 'Bruker SAINT V8.37 (Bruker AXS Inc. 2016)'
_computing_molecular_graphics 'WINGX v2014.1 (Farrugia, 2012)'
_computing_publication_material 'WINGX v2014.1 (Farrugia, 2012)'
_computing_structure_refinement 'SHELXL-2013/4 (Sheldrick, 2013)'
_computing_structure_solution 'SHELXS-2013/4 (Sheldrick, 2013)'
_diffrn_ambient_temperature 100(2)
_diffrn_measured_fraction_theta_full 0.968
_diffrn_measured_fraction_theta_max 0.958
_diffrn_measurement_device_type 'CCD area detector, APEX'
_diffrn_measurement_method 'omega and phi scans'
_diffrn_radiation_type MoK\a
_diffrn_radiation_wavelength 0.71073
_diffrn_reflns_av_R_equivalents 0.0540
_diffrn_reflns_av_unetI/netI 0.0555
_diffrn_reflns_Laue_measured_fraction_full 0.968
_diffrn_reflns_Laue_measured_fraction_max 0.958
_diffrn_reflns_limit_h_max 9
_diffrn_reflns_limit_h_min -9
_diffrn_reflns_limit_k_max 18
_diffrn_reflns_limit_k_min -18
_diffrn_reflns_limit_l_max 25
_diffrn_reflns_limit_l_min -20
_diffrn_reflns_number 47052
_diffrn_reflns_point_group_measured_fraction_full 0.968
_diffrn_reflns_point_group_measured_fraction_max 0.958
_diffrn_reflns_theta_full 25.242
_diffrn_reflns_theta_max 25.405
_diffrn_reflns_theta_min 2.312
_exptl_absorpt_coefficient_mu 1.141
_exptl_absorpt_correction_T_max 0.468
_exptl_absorpt_correction_T_min 0.367
_exptl_absorpt_correction_type multi-scan
_exptl_absorpt_process_details SADABS
_exptl_crystal_colour red
_exptl_crystal_density_diffrn 1.629
_exptl_crystal_description block
_exptl_crystal_F_000 1346
_exptl_crystal_size_max 0.180
_exptl_crystal_size_mid 0.170
_exptl_crystal_size_min 0.120
_refine_diff_density_max 1.639
_refine_diff_density_min -0.953
_refine_diff_density_rms 0.140
_refine_ls_extinction_method none
_refine_ls_goodness_of_fit_ref 1.130
_refine_ls_hydrogen_treatment constr
_refine_ls_matrix_type full
_refine_ls_number_parameters 847
_refine_ls_number_reflns 9596
_refine_ls_number_restraints 340
_refine_ls_restrained_S_all 1.116
_refine_ls_R_factor_all 0.0903
_refine_ls_R_factor_gt 0.0649
_refine_ls_shift/su_max 0.001
_refine_ls_shift/su_mean 0.000
_refine_ls_structure_factor_coef Fsqd
_refine_ls_weighting_details 'w=1/[\s^2^(Fo^2^)+(0.0063P)^2^+35.0403P] where P=(Fo^2^+2Fc^2^)/3'
_refine_ls_weighting_scheme calc
_refine_ls_wR_factor_gt 0.1399
_refine_ls_wR_factor_ref 0.1503
_reflns_Friedel_coverage 0.000
_reflns_number_gt 7254
_reflns_number_total 9596
_reflns_threshold_expression 'I > 2\s(I)'
_cod_data_source_file c8dt02641f2.cif
_cod_data_source_block 4_C312_sq
_cod_depositor_comments 'Adding full bibliography for 7047752--7047754.cif.'
_cod_original_formula_sum 'C26.25 H23.50 Cl0.50 O6 Rh S2 Ti'
_cod_database_code 7047752
_shelx_space_group_comment
;
The symmetry employed for this shelxl refinement is uniquely defined
by the following loop, which should always be used as a source of
symmetry information in preference to the above space-group names.
They are only intended as comments.
;
_shelx_estimated_absorpt_t_min 0.821
_shelx_estimated_absorpt_t_max 0.875
_shelxl_version_number 2013-4

loop_
_space_group_symop_operation_xyz
'x, y, z'
'-x, -y, -z'

loop_
_atom_site_label
_atom_site_type_symbol
_atom_site_fract_x
_atom_site_fract_y
_atom_site_fract_z
_atom_site_U_iso_or_equiv
_atom_site_adp_type
_atom_site_occupancy
_atom_site_site_symmetry_order
_atom_site_calc_flag
_atom_site_refinement_flags_posn
_atom_site_refinement_flags_adp
_atom_site_refinement_flags_occupancy
_atom_site_disorder_assembly
_atom_site_disorder_group
Rh1 Rh 0.39541(7) 0.43240(4) 0.54277(3) 0.02254(16) Uani 1 1 d . . . . .
Rh2 Rh 1.09504(8) 0.93537(4) 0.95412(3) 0.02560(17) Uani 1 1 d . . . . .
Ti1 Ti 0.56419(16) 0.32644(9) 0.65098(6) 0.0198(3) Uani 1 1 d . . . . .
Ti2 Ti 0.92358(17) 0.82623(10) 0.84729(7) 0.0281(4) Uani 1 1 d . . . . .
S1 S 0.5703(2) 0.48356(12) 0.62483(9) 0.0242(4) Uani 1 1 d . . . . .
S2 S 0.6240(2) 0.34325(12) 0.53842(9) 0.0235(4) Uani 1 1 d . . . . .
S3 S 0.9150(2) 0.98391(13) 0.87382(10) 0.0273(5) Uani 1 1 d . . . . .
S4 S 0.8653(3) 0.84409(14) 0.96009(12) 0.0394(6) Uani 1 1 d . . . . .
O1 O 0.3990(7) 0.3638(3) 0.7034(3) 0.0276(13) Uani 1 1 d . . . . .
O2 O 0.2210(7) 0.3992(4) 0.7740(3) 0.0343(14) Uani 1 1 d . . . . .
O3 O 0.4340(6) 0.2336(3) 0.6197(2) 0.0240(12) Uani 1 1 d . . . . .
O4A O 0.233(2) 0.1516(11) 0.5753(7) 0.044(4) Uani 0.512(9) 1 d . . P A 1
O7A O 1.2469(17) 0.6506(11) 0.9199(8) 0.053(5) Uani 0.512(9) 1 d D . P A 1
O4 O 0.303(2) 0.1131(10) 0.5875(8) 0.042(4) Uani 0.488(9) 1 d . . P A 2
O7 O 1.175(3) 0.6166(8) 0.9064(10) 0.058(6) Uani 0.488(9) 1 d D . P A 2
O5 O 0.1889(8) 0.3292(4) 0.4480(3) 0.0441(16) Uani 1 1 d . . . . .
O6 O 0.1176(7) 0.5515(4) 0.5709(3) 0.0462(18) Uani 1 1 d . . . . .
O8 O 1.0565(7) 0.7363(3) 0.8783(3) 0.0294(13) Uani 1 1 d . . . . .
O9 O 1.0895(7) 0.8657(3) 0.7948(2) 0.0298(13) Uani 1 1 d . . . . .
O10 O 1.2734(8) 0.9039(4) 0.7267(3) 0.0414(16) Uani 1 1 d . . . . .
O11 O 1.3068(9) 0.8349(4) 1.0447(3) 0.0482(17) Uani 1 1 d . . . . .
O12 O 1.3725(7) 1.0546(4) 0.9203(3) 0.0451(17) Uani 1 1 d . . . . .
C1 C 0.3232(9) 0.4207(5) 0.7376(3) 0.0221(17) Uani 1 1 d . . . . .
C2 C 0.3666(8) 0.5132(5) 0.7278(3) 0.0196(16) Uani 1 1 d . . . . .
C3 C 0.3004(9) 0.5716(5) 0.7703(4) 0.0261(18) Uani 1 1 d . . . . .
H3 H 0.2401 0.5504 0.8039 0.031 Uiso 1 1 calc R U . . .
C4 C 0.3221(10) 0.6588(5) 0.7636(4) 0.0302(19) Uani 1 1 d . . . . .
H4 H 0.2747 0.6973 0.7920 0.036 Uiso 1 1 calc R U . . .
C6 C 0.4821(10) 0.6339(5) 0.6744(4) 0.0263(18) Uani 1 1 d . . . . .
H6 H 0.5445 0.6558 0.6415 0.032 Uiso 1 1 calc R U . . .
C5 C 0.4124(10) 0.6906(5) 0.7156(4) 0.0286(19) Uani 1 1 d . . . . .
H5 H 0.4267 0.7508 0.7108 0.034 Uiso 1 1 calc R U . . .
C7 C 0.4623(9) 0.5458(5) 0.6804(4) 0.0231(17) Uani 1 1 d . . . . .
C8 C 0.3781(11) 0.1806(6) 0.5740(4) 0.040(2) Uani 1 1 d . . . . .
C9 C 0.4741(10) 0.1795(5) 0.5164(4) 0.0260(18) Uani 1 1 d . . . . .
C10 C 0.4510(11) 0.1060(6) 0.4782(4) 0.036(2) Uani 1 1 d . . . . .
H10 H 0.3740 0.0628 0.4891 0.043 Uiso 1 1 calc R U . . .
C11 C 0.5397(12) 0.0959(6) 0.4246(4) 0.041(2) Uani 1 1 d . . . . .
H11 H 0.5231 0.0462 0.3990 0.050 Uiso 1 1 calc R U . . .
C12 C 0.6533(12) 0.1593(6) 0.4087(4) 0.039(2) Uani 1 1 d . . . . .
H12 H 0.7176 0.1517 0.3732 0.047 Uiso 1 1 calc R U . . .
C13 C 0.6723(10) 0.2332(5) 0.4445(4) 0.0288(19) Uani 1 1 d . . . . .
H13 H 0.7464 0.2771 0.4325 0.035 Uiso 1 1 calc R U . . .
C14 C 0.5832(10) 0.2441(5) 0.4985(4) 0.0242(17) Uani 1 1 d . . . . .
C15 C 0.2663(10) 0.3688(6) 0.4828(4) 0.031(2) Uani 1 1 d . . . . .
C16 C 0.2246(11) 0.5075(5) 0.5596(4) 0.031(2) Uani 1 1 d . . . . .
C17 C 0.7756(9) 0.2279(4) 0.6749(3) 0.024(4) Uani 0.512(9) 1 d G U P A 1
C18 C 0.6857(9) 0.2402(5) 0.7294(3) 0.030(5) Uani 0.512(9) 1 d G U P A 1
C19 C 0.7120(9) 0.3262(5) 0.7501(4) 0.030(3) Uani 0.512(9) 1 d G U P A 1
C20 C 0.8180(9) 0.3672(5) 0.7083(4) 0.035(4) Uani 0.512(9) 1 d G U P A 1
C21 C 0.8573(9) 0.3065(5) 0.6619(4) 0.030(4) Uani 0.512(9) 1 d G U P A 1
C22 C 0.7828(14) 0.1459(6) 0.6374(5) 0.036(4) Uani 0.512(9) 1 d G U P A 1
H22A H 0.8680 0.1090 0.6558 0.054 Uiso 0.512(9) 1 calc R U P A 1
H22B H 0.8094 0.1594 0.5945 0.054 Uiso 0.512(9) 1 calc R U P A 1
H22C H 0.6759 0.1161 0.6375 0.054 Uiso 0.512(9) 1 calc R U P A 1
C23 C 0.5808(13) 0.1734(6) 0.7600(5) 0.032(4) Uani 0.512(9) 1 d G U P A 1
H23A H 0.5467 0.1290 0.7294 0.048 Uiso 0.512(9) 1 calc R U P A 1
H23B H 0.4830 0.2006 0.7761 0.048 Uiso 0.512(9) 1 calc R U P A 1
H23C H 0.6445 0.1472 0.7944 0.048 Uiso 0.512(9) 1 calc R U P A 1
C24 C 0.6398(14) 0.3670(7) 0.8065(5) 0.043(5) Uani 0.512(9) 1 d G U P A 1
H24A H 0.7087 0.3539 0.8436 0.065 Uiso 0.512(9) 1 calc R U P A 1
H24B H 0.5282 0.3442 0.8115 0.065 Uiso 0.512(9) 1 calc R U P A 1
H24C H 0.6357 0.4293 0.8011 0.065 Uiso 0.512(9) 1 calc R U P A 1
C25 C 0.8784(13) 0.4592(6) 0.7126(6) 0.043(5) Uani 0.512(9) 1 d G U P A 1
H25A H 0.7895 0.4957 0.7262 0.064 Uiso 0.512(9) 1 calc R U P A 1
H25B H 0.9127 0.4778 0.6716 0.064 Uiso 0.512(9) 1 calc R U P A 1
H25C H 0.9722 0.4636 0.7426 0.064 Uiso 0.512(9) 1 calc R U P A 1
C26 C 0.9668(13) 0.3225(7) 0.6081(5) 0.044(5) Uani 0.512(9) 1 d G U P A 1
H26A H 1.0822 0.3239 0.6232 0.066 Uiso 0.512(9) 1 calc R U P A 1
H26B H 0.9392 0.3777 0.5890 0.066 Uiso 0.512(9) 1 calc R U P A 1
H26C H 0.9501 0.2765 0.5771 0.066 Uiso 0.512(9) 1 calc R U P A 1
C17A C 0.724(2) 0.2153(12) 0.6900(10) 0.030(3) Uani 0.488(9) 1 d . U P A 2
C18A C 0.691(2) 0.2676(15) 0.7404(9) 0.028(4) Uani 0.488(9) 1 d . U P A 2
C19A C 0.774(2) 0.3476(11) 0.7298(8) 0.023(3) Uani 0.488(9) 1 d . U P A 2
C20A C 0.8549(19) 0.3412(12) 0.6745(8) 0.021(3) Uani 0.488(9) 1 d . U P A 2
C21A C 0.831(2) 0.2584(12) 0.6511(9) 0.029(3) Uani 0.488(9) 1 d . U P A 2
C22A C 0.677(2) 0.1197(12) 0.6842(11) 0.050(5) Uani 0.488(9) 1 d . U P A 2
H22D H 0.6827 0.0936 0.7256 0.075 Uiso 0.488(9) 1 calc R U P A 2
H22E H 0.7548 0.0909 0.6575 0.075 Uiso 0.488(9) 1 calc R U P A 2
H22F H 0.5655 0.1133 0.6659 0.075 Uiso 0.488(9) 1 calc R U P A 2
C23A C 0.594(2) 0.2461(15) 0.7965(10) 0.050(5) Uani 0.488(9) 1 d . U P A 2
H23D H 0.5079 0.2034 0.7849 0.074 Uiso 0.488(9) 1 calc R U P A 2
H23E H 0.5425 0.2981 0.8121 0.074 Uiso 0.488(9) 1 calc R U P A 2
H23F H 0.6676 0.2227 0.8291 0.074 Uiso 0.488(9) 1 calc R U P A 2
C24A C 0.775(2) 0.4233(12) 0.7740(8) 0.036(4) Uani 0.488(9) 1 d . U P A 2
H24D H 0.8843 0.4301 0.7944 0.053 Uiso 0.488(9) 1 calc R U P A 2
H24E H 0.6931 0.4136 0.8056 0.053 Uiso 0.488(9) 1 calc R U P A 2
H24F H 0.7474 0.4755 0.7509 0.053 Uiso 0.488(9) 1 calc R U P A 2
C25A C 0.9671(19) 0.4056(11) 0.6448(8) 0.029(4) Uani 0.488(9) 1 d . U P A 2
H25D H 0.9809 0.4563 0.6718 0.043 Uiso 0.488(9) 1 calc R U P A 2
H25E H 0.9186 0.4224 0.6043 0.043 Uiso 0.488(9) 1 calc R U P A 2
H25F H 1.0746 0.3797 0.6390 0.043 Uiso 0.488(9) 1 calc R U P A 2
C26A C 0.912(2) 0.2184(13) 0.5970(9) 0.040(4) Uani 0.488(9) 1 d . U P A 2
H26D H 0.9789 0.2618 0.5765 0.060 Uiso 0.488(9) 1 calc R U P A 2
H26E H 0.8280 0.1952 0.5673 0.060 Uiso 0.488(9) 1 calc R U P A 2
H26F H 0.9832 0.1719 0.6119 0.060 Uiso 0.488(9) 1 calc R U P A 2
C31 C 1.1636(10) 0.9243(6) 0.7622(4) 0.0303(19) Uani 1 1 d . . . . .
C32 C 1.1175(9) 1.0156(5) 0.7705(4) 0.0257(18) Uani 1 1 d . . . . .
C33 C 1.1851(11) 1.0744(6) 0.7303(4) 0.033(2) Uani 1 1 d . . . . .
H33 H 1.2512 1.0541 0.6980 0.040 Uiso 1 1 calc R U . . .
C34 C 1.1595(10) 1.1613(6) 0.7357(4) 0.032(2) Uani 1 1 d . . . . .
H34 H 1.2049 1.1999 0.7068 0.039 Uiso 1 1 calc R U . . .
C35 C 1.0681(10) 1.1920(5) 0.7831(4) 0.0299(19) Uani 1 1 d . . . . .
H35 H 1.0540 1.2520 0.7884 0.036 Uiso 1 1 calc R U . . .
C36 C 0.9962(10) 1.1345(5) 0.8236(4) 0.0298(19) Uani 1 1 d . . . . .
H36 H 0.9297 1.1556 0.8554 0.036 Uiso 1 1 calc R U . . .
C37 C 1.0200(9) 1.0475(5) 0.8181(4) 0.0234(17) Uani 1 1 d . . . . .
C38 C 1.1061(14) 0.6832(6) 0.9214(5) 0.059(3) Uani 1 1 d D U . . .
C39 C 1.0132(13) 0.6829(6) 0.9813(4) 0.046(2) Uani 1 1 d . U . . .
C40 C 1.0347(15) 0.6098(6) 1.0180(4) 0.052(3) Uani 1 1 d . U . . .
H40 H 1.1095 0.5667 1.0065 0.063 Uiso 1 1 calc R U . . .
C41 C 0.9457(14) 0.6008(7) 1.0714(4) 0.052(2) Uani 1 1 d . U . . .
H41 H 0.9591 0.5508 1.0961 0.062 Uiso 1 1 calc R U . . .
C42 C 0.8401(14) 0.6623(7) 1.0890(5) 0.055(2) Uani 1 1 d . U . . .
H42 H 0.7802 0.6548 1.1256 0.066 Uiso 1 1 calc R U . . .
C43 C 0.8192(13) 0.7353(7) 1.0542(4) 0.049(2) Uani 1 1 d . U . . .
H43 H 0.7455 0.7782 1.0669 0.059 Uiso 1 1 calc R U . . .
C44 C 0.9076(13) 0.7463(6) 0.9995(4) 0.043(2) Uani 1 1 d . U . . .
C45 C 1.2253(12) 0.8747(6) 1.0115(4) 0.036(2) Uani 1 1 d . . . . .
C46 C 1.2684(10) 1.0102(5) 0.9348(4) 0.031(2) Uani 1 1 d . . . . .
C47 C 0.7893(10) 0.7507(5) 0.7687(4) 0.034(7) Uani 0.502(9) 1 d G U P B 1
C48 C 0.7125(9) 0.8313(5) 0.7745(4) 0.030(4) Uani 0.502(9) 1 d G U P B 1
C49 C 0.6267(9) 0.8314(5) 0.8305(3) 0.030(5) Uani 0.502(9) 1 d G U P B 1
C50 C 0.6505(9) 0.7508(5) 0.8594(3) 0.031(3) Uani 0.502(9) 1 d G U P B 1
C51 C 0.7510(10) 0.7010(5) 0.8212(4) 0.034(4) Uani 0.502(9) 1 d G U P B 1
C52 C 0.8934(15) 0.7227(8) 0.7161(5) 0.045(5) Uani 0.502(9) 1 d G U P B 1
H52A H 0.9631 0.6751 0.7297 0.067 Uiso 0.502(9) 1 calc R U P B 1
H52B H 0.9631 0.7709 0.7036 0.067 Uiso 0.502(9) 1 calc R U P B 1
H52C H 0.8218 0.7040 0.6806 0.067 Uiso 0.502(9) 1 calc R U P B 1
C53 C 0.7206(15) 0.9040(7) 0.7290(5) 0.045(5) Uani 0.502(9) 1 d G U P B 1
H53A H 0.6346 0.8959 0.6961 0.067 Uiso 0.502(9) 1 calc R U P B 1
H53B H 0.8288 0.9051 0.7105 0.067 Uiso 0.502(9) 1 calc R U P B 1
H53C H 0.7037 0.9585 0.7508 0.067 Uiso 0.502(9) 1 calc R U P B 1
C54 C 0.5276(14) 0.9043(7) 0.8550(5) 0.033(4) Uani 0.502(9) 1 d G U P B 1
H54A H 0.5506 0.9564 0.8315 0.049 Uiso 0.502(9) 1 calc R U P B 1
H54B H 0.5578 0.9141 0.8991 0.049 Uiso 0.502(9) 1 calc R U P B 1
H54C H 0.4100 0.8897 0.8504 0.049 Uiso 0.502(9) 1 calc R U P B 1
C55 C 0.5812(14) 0.7231(7) 0.9200(5) 0.041(4) Uani 0.502(9) 1 d G U P B 1
H55A H 0.6488 0.6773 0.9381 0.062 Uiso 0.502(9) 1 calc R U P B 1
H55B H 0.4680 0.7018 0.9126 0.062 Uiso 0.502(9) 1 calc R U P B 1
H55C H 0.5816 0.7721 0.9489 0.062 Uiso 0.502(9) 1 calc R U P B 1
C56 C 0.8073(15) 0.6109(7) 0.8342(5) 0.047(5) Uani 0.502(9) 1 d G U P B 1
H56A H 0.7288 0.5698 0.8143 0.070 Uiso 0.502(9) 1 calc R U P B 1
H56B H 0.8134 0.6015 0.8792 0.070 Uiso 0.502(9) 1 calc R U P B 1
H56C H 0.9163 0.6028 0.8174 0.070 Uiso 0.502(9) 1 calc R U P B 1
C47A C 0.809(2) 0.7359(12) 0.7661(8) 0.019(4) Uani 0.498(9) 1 d . U P B 2
C48A C 0.7941(18) 0.8194(10) 0.7405(8) 0.028(3) Uani 0.498(9) 1 d . U P B 2
C49A C 0.687(2) 0.8668(11) 0.7792(9) 0.030(4) Uani 0.498(9) 1 d . U P B 2
C50A C 0.637(2) 0.8110(13) 0.8262(10) 0.034(5) Uani 0.498(9) 1 d . U P B 2
C51A C 0.712(2) 0.7310(11) 0.8179(9) 0.028(4) Uani 0.498(9) 1 d . U P B 2
C53A C 0.866(2) 0.8533(13) 0.6808(9) 0.040(4) Uani 0.498(9) 1 d . U P B 2
H53D H 0.9673 0.8230 0.6726 0.061 Uiso 0.498(9) 1 calc R U P B 2
H53E H 0.8895 0.9148 0.6855 0.061 Uiso 0.498(9) 1 calc R U P B 2
H53F H 0.7856 0.8438 0.6460 0.061 Uiso 0.498(9) 1 calc R U P B 2
C54A C 0.621(2) 0.9536(11) 0.7633(10) 0.042(5) Uani 0.498(9) 1 d . U P B 2
H54D H 0.5252 0.9471 0.7343 0.063 Uiso 0.498(9) 1 calc R U P B 2
H54E H 0.7064 0.9878 0.7438 0.063 Uiso 0.498(9) 1 calc R U P B 2
H54F H 0.5879 0.9826 0.8013 0.063 Uiso 0.498(9) 1 calc R U P B 2
C55A C 0.502(2) 0.8305(12) 0.8706(9) 0.040(5) Uani 0.498(9) 1 d . U P B 2
H55D H 0.5082 0.7903 0.9054 0.061 Uiso 0.498(9) 1 calc R U P B 2
H55E H 0.3943 0.8245 0.8487 0.061 Uiso 0.498(9) 1 calc R U P B 2
H55F H 0.5164 0.8893 0.8866 0.061 Uiso 0.498(9) 1 calc R U P B 2
C56A C 0.681(2) 0.6520(11) 0.8548(8) 0.035(4) Uani 0.498(9) 1 d . U P B 2
H56D H 0.5929 0.6176 0.8337 0.053 Uiso 0.498(9) 1 calc R U P B 2
H56E H 0.6465 0.6685 0.8964 0.053 Uiso 0.498(9) 1 calc R U P B 2
H56F H 0.7812 0.6183 0.8585 0.053 Uiso 0.498(9) 1 calc R U P B 2
C52A C 0.910(2) 0.6664(13) 0.7361(11) 0.044(6) Uani 0.498(9) 1 d . . P B 2
H52D H 0.9456 0.6249 0.7678 0.065 Uiso 0.498(9) 1 calc R U P B 2
H52E H 1.0076 0.6928 0.7181 0.065 Uiso 0.498(9) 1 calc R U P B 2
H52F H 0.8435 0.6370 0.7033 0.065 Uiso 0.498(9) 1 calc R U P B 2
Cl1 Cl 0.5578(11) 0.4395(7) 0.9404(5) 0.092(3) Uani 0.5 1 d D . P . .
Cl2 Cl 0.4790(10) 0.5155(5) 1.0621(4) 0.065(2) Uani 0.5 1 d D . P . .
C71 C 0.542(3) 0.5338(15) 0.9889(9) 0.068(7) Uiso 0.5 1 d D . P . .
H71A H 0.4830 0.5889 0.9879 0.081 Uiso 0.5 1 calc R U P . .
H71B H 0.6575 0.5405 1.0053 0.081 Uiso 0.5 1 calc R U P . .

loop_
_atom_site_aniso_label
_atom_site_aniso_U_11
_atom_site_aniso_U_22
_atom_site_aniso_U_33
_atom_site_aniso_U_23
_atom_site_aniso_U_13
_atom_site_aniso_U_12
Rh1 0.0251(3) 0.0256(3) 0.0180(3) 0.0051(3) 0.0122(3) 0.0040(3)
Rh2 0.0308(4) 0.0255(3) 0.0215(4) -0.0057(3) 0.0169(3) -0.0067(3)
Ti1 0.0203(7) 0.0227(7) 0.0170(7) 0.0039(6) 0.0063(5) -0.0011(5)
Ti2 0.0187(7) 0.0286(8) 0.0370(9) -0.0126(7) 0.0050(6) -0.0005(6)
S1 0.0304(10) 0.0221(10) 0.0210(10) 0.0037(8) 0.0116(8) 0.0003(8)
S2 0.0265(10) 0.0246(10) 0.0203(10) 0.0029(8) 0.0122(8) 0.0022(8)
S3 0.0241(10) 0.0272(11) 0.0312(12) -0.0084(9) 0.0113(9) -0.0029(8)
S4 0.0427(13) 0.0283(12) 0.0494(15) -0.0126(10) 0.0357(11) -0.0115(10)
O1 0.033(3) 0.025(3) 0.027(3) 0.005(2) 0.013(2) 0.002(2)
O2 0.042(3) 0.034(3) 0.028(3) 0.006(3) 0.023(3) 0.001(3)
O3 0.027(3) 0.029(3) 0.016(3) 0.002(2) 0.007(2) -0.001(2)
O4A 0.044(10) 0.054(11) 0.034(9) -0.012(8) 0.011(7) -0.028(8)
O7A 0.105(14) 0.028(9) 0.028(9) 0.007(7) 0.034(9) 0.031(9)
O4 0.058(12) 0.035(10) 0.034(9) -0.003(7) 0.024(8) -0.012(7)
O7 0.113(15) 0.019(9) 0.046(12) 0.002(8) 0.030(11) 0.004(9)
O5 0.042(4) 0.048(4) 0.041(4) -0.005(3) -0.006(3) -0.001(3)
O6 0.028(3) 0.040(4) 0.072(5) -0.001(3) 0.024(3) 0.012(3)
O8 0.036(3) 0.030(3) 0.024(3) 0.001(2) 0.018(3) -0.002(2)
O9 0.043(3) 0.029(3) 0.018(3) -0.001(2) 0.010(3) 0.005(3)
O10 0.060(4) 0.044(4) 0.023(3) 0.003(3) 0.020(3) 0.019(3)
O11 0.051(4) 0.044(4) 0.050(5) -0.001(3) 0.015(4) 0.002(3)
O12 0.033(3) 0.044(4) 0.059(5) -0.002(3) 0.017(3) -0.016(3)
C1 0.023(4) 0.029(4) 0.014(4) 0.003(3) 0.002(3) 0.001(3)
C2 0.014(3) 0.028(4) 0.017(4) 0.002(3) 0.000(3) 0.002(3)
C3 0.027(4) 0.029(5) 0.022(4) 0.001(3) 0.006(3) 0.002(3)
C4 0.026(4) 0.036(5) 0.029(5) -0.009(4) 0.006(4) 0.004(4)
C6 0.031(4) 0.028(4) 0.021(4) 0.006(3) 0.005(3) 0.000(3)
C5 0.031(4) 0.026(4) 0.029(5) 0.002(4) -0.001(4) 0.000(3)
C7 0.022(4) 0.027(4) 0.019(4) -0.001(3) 0.000(3) 0.008(3)
C8 0.042(5) 0.047(6) 0.032(5) -0.014(4) 0.015(4) -0.018(4)
C9 0.035(4) 0.028(4) 0.015(4) -0.003(3) 0.004(3) 0.000(4)
C10 0.047(5) 0.034(5) 0.028(5) 0.000(4) 0.010(4) 0.009(4)
C11 0.061(6) 0.043(6) 0.020(5) -0.009(4) -0.006(4) 0.022(5)
C12 0.056(6) 0.044(6) 0.018(5) 0.000(4) 0.008(4) 0.017(5)
C13 0.033(4) 0.033(5) 0.023(5) 0.006(4) 0.012(4) 0.008(4)
C14 0.030(4) 0.024(4) 0.020(4) 0.004(3) 0.008(3) 0.009(3)
C15 0.026(4) 0.040(5) 0.029(5) 0.013(4) 0.019(4) 0.007(4)
C16 0.037(5) 0.027(5) 0.031(5) 0.007(4) 0.015(4) -0.004(4)
C17 0.014(8) 0.028(6) 0.030(7) 0.000(5) 0.008(6) 0.000(5)
C18 0.027(9) 0.031(6) 0.032(8) 0.000(5) 0.013(7) -0.004(5)
C19 0.017(7) 0.033(6) 0.039(7) -0.002(5) 0.002(6) -0.002(5)
C20 0.027(8) 0.032(6) 0.047(8) -0.002(5) 0.010(7) -0.003(5)
C21 0.017(8) 0.028(6) 0.045(8) 0.004(5) 0.011(6) -0.002(6)
C22 0.038(9) 0.032(7) 0.037(9) -0.004(6) 0.004(7) 0.009(6)
C23 0.026(7) 0.039(8) 0.030(9) 0.010(6) 0.002(6) -0.005(6)
C24 0.044(10) 0.047(10) 0.039(8) -0.004(7) 0.002(7) 0.016(8)
C25 0.023(8) 0.035(7) 0.069(13) -0.002(6) -0.004(8) -0.007(6)
C26 0.026(8) 0.055(11) 0.053(9) 0.003(7) 0.019(7) -0.011(8)
C17A 0.014(7) 0.036(6) 0.040(7) 0.015(5) -0.014(5) -0.005(5)
C18A 0.017(8) 0.035(6) 0.032(6) 0.022(5) -0.012(5) -0.002(5)
C19A 0.012(7) 0.037(6) 0.020(6) 0.011(4) -0.001(5) -0.004(5)
C20A 0.012(7) 0.029(6) 0.020(6) 0.014(4) -0.003(5) 0.001(5)
C21A 0.020(7) 0.034(6) 0.034(6) 0.009(5) -0.009(5) 0.000(5)
C22A 0.035(10) 0.035(7) 0.079(14) 0.015(6) -0.019(9) -0.005(6)
C23A 0.028(8) 0.077(13) 0.043(8) 0.032(8) -0.004(7) -0.007(8)
C24A 0.031(9) 0.052(8) 0.023(8) 0.002(6) -0.004(6) -0.002(6)
C25A 0.021(7) 0.039(8) 0.025(8) 0.012(6) 0.001(6) -0.008(6)
C26A 0.032(9) 0.052(10) 0.036(8) 0.007(6) -0.008(6) 0.016(7)
C31 0.036(5) 0.042(5) 0.013(4) -0.002(4) 0.004(4) 0.003(4)
C32 0.026(4) 0.031(5) 0.020(4) -0.002(3) -0.005(3) 0.006(3)
C33 0.043(5) 0.037(5) 0.020(5) 0.002(4) 0.006(4) 0.007(4)
C34 0.040(5) 0.037(5) 0.020(5) 0.009(4) -0.002(4) -0.002(4)
C35 0.033(5) 0.027(4) 0.030(5) 0.002(4) -0.003(4) 0.000(4)
C36 0.025(4) 0.031(5) 0.034(5) -0.008(4) 0.007(4) -0.001(3)
C37 0.021(4) 0.034(5) 0.016(4) 0.002(3) 0.004(3) -0.001(3)
C38 0.099(9) 0.038(6) 0.046(6) 0.015(5) 0.047(6) 0.028(6)
C39 0.076(6) 0.033(4) 0.030(4) -0.001(3) 0.032(4) -0.012(4)
C40 0.097(7) 0.034(4) 0.027(4) -0.001(3) 0.018(4) -0.019(4)
C41 0.076(6) 0.061(5) 0.018(4) -0.002(4) 0.001(4) -0.035(4)
C42 0.073(6) 0.063(5) 0.029(5) -0.007(4) 0.019(4) -0.042(4)
C43 0.061(5) 0.062(5) 0.025(4) -0.013(4) 0.030(4) -0.033(4)
C44 0.069(6) 0.033(4) 0.031(5) -0.005(3) 0.034(4) -0.020(4)
C45 0.043(5) 0.035(5) 0.033(5) 0.002(4) 0.020(4) 0.001(4)
C46 0.033(5) 0.031(5) 0.030(5) -0.012(4) 0.004(4) 0.007(4)
C47 0.027(13) 0.040(7) 0.035(8) -0.015(5) -0.007(8) 0.006(7)
C48 0.027(8) 0.037(6) 0.025(6) -0.016(5) -0.009(5) 0.001(5)
C49 0.024(9) 0.040(7) 0.027(7) -0.010(5) -0.008(6) 0.006(6)
C50 0.024(7) 0.038(6) 0.029(6) -0.010(5) -0.013(5) 0.003(5)
C51 0.027(8) 0.035(6) 0.040(7) -0.014(5) -0.007(6) -0.002(5)
C52 0.032(9) 0.059(12) 0.043(9) -0.025(8) -0.001(7) 0.006(8)
C53 0.034(10) 0.055(9) 0.046(9) 0.004(7) -0.004(7) 0.008(7)
C54 0.028(8) 0.040(8) 0.030(9) -0.014(6) -0.003(7) 0.005(6)
C55 0.035(9) 0.051(10) 0.037(7) 0.002(7) -0.009(6) 0.004(7)
C56 0.052(11) 0.033(7) 0.053(12) -0.014(6) -0.017(9) 0.002(6)
C47A 0.005(8) 0.025(6) 0.027(8) -0.003(5) -0.003(7) -0.004(5)
C48A 0.017(6) 0.026(6) 0.041(7) 0.006(5) 0.001(5) -0.003(5)
C49A 0.015(7) 0.025(6) 0.049(8) 0.001(5) 0.001(6) -0.006(5)
C50A 0.028(10) 0.024(6) 0.053(9) 0.002(5) 0.019(8) 0.006(5)
C51A 0.022(7) 0.021(5) 0.042(8) 0.000(5) 0.012(6) -0.001(5)
C53A 0.027(8) 0.054(10) 0.040(8) 0.012(7) -0.007(6) -0.014(7)
C54A 0.038(9) 0.027(7) 0.060(12) 0.002(6) -0.012(8) 0.000(6)
C55A 0.024(7) 0.044(10) 0.055(10) -0.014(8) 0.017(7) 0.000(7)
C56A 0.050(11) 0.025(7) 0.032(9) 0.000(6) 0.009(7) -0.010(6)
C52A 0.025(10) 0.034(11) 0.073(16) -0.018(10) 0.010(10) 0.000(8)
Cl1 0.067(5) 0.107(8) 0.101(7) -0.033(7) -0.015(4) 0.008(5)
Cl2 0.057(4) 0.060(5) 0.080(5) 0.017(4) 0.002(3) 0.008(4)

loop_
_atom_type_symbol
_atom_type_description
_atom_type_scat_dispersion_real
_atom_type_scat_dispersion_imag
_atom_type_scat_source
C C 0.0033 0.0016 'International Tables Vol C Tables 4.2.6.8 and 6.1.1.4'
H H 0.0000 0.0000 'International Tables Vol C Tables 4.2.6.8 and 6.1.1.4'
O O 0.0106 0.0060 'International Tables Vol C Tables 4.2.6.8 and 6.1.1.4'
S S 0.1246 0.1234 'International Tables Vol C Tables 4.2.6.8 and 6.1.1.4'
Ti Ti 0.2776 0.4457 'International Tables Vol C Tables 4.2.6.8 and 6.1.1.4'
Rh Rh -1.1178 0.9187 'International Tables Vol C Tables 4.2.6.8 and 6.1.1.4'
Cl Cl 0.1484 0.1585 'International Tables Vol C Tables 4.2.6.8 and 6.1.1.4'

loop_
_geom_angle_atom_site_label_1
_geom_angle_atom_site_label_2
_geom_angle_atom_site_label_3
_geom_angle
_geom_angle_site_symmetry_1
_geom_angle_site_symmetry_3
C16 Rh1 C15 93.5(4) . .
C16 Rh1 S2 170.7(3) . .
C15 Rh1 S2 94.8(3) . .
C16 Rh1 S1 94.6(3) . .
C15 Rh1 S1 168.3(3) . .
S2 Rh1 S1 76.68(7) . .
C16 Rh1 Ti1 120.1(3) . .
C15 Rh1 Ti1 116.3(3) . .
S2 Rh1 Ti1 51.83(5) . .
S1 Rh1 Ti1 52.13(5) . .
C45 Rh2 C46 93.1(4) . .
C45 Rh2 S4 94.9(3) . .
C46 Rh2 S4 170.2(3) . .
C45 Rh2 S3 168.3(3) . .
C46 Rh2 S3 94.7(3) . .
S4 Rh2 S3 76.59(9) . .
C45 Rh2 Ti2 115.8(3) . .
C46 Rh2 Ti2 118.7(3) . .
S4 Rh2 Ti2 52.33(6) . .
S3 Rh2 Ti2 52.65(6) . .
O3 Ti1 O1 92.7(2) . .
O3 Ti1 C17A 81.5(5) . .
O1 Ti1 C17A 115.0(6) . .
O3 Ti1 C18A 102.0(6) . .
O1 Ti1 C18A 86.3(5) . .
C17A Ti1 C18A 34.6(8) . .
O3 Ti1 C18 91.5(2) . .
O1 Ti1 C18 92.5(2) . .
O3 Ti1 C17 88.2(2) . .
O1 Ti1 C17 127.4(2) . .
C18 Ti1 C17 34.98(12) . .
O3 Ti1 C19A 136.5(5) . .
O1 Ti1 C19A 92.4(5) . .
C17A Ti1 C19A 57.3(6) . .
C18A Ti1 C19A 35.4(7) . .
O3 Ti1 C19 123.9(2) . .
O1 Ti1 C19 79.4(2) . .
C18 Ti1 C19 34.67(12) . .
C17 Ti1 C19 57.62(19) . .
O3 Ti1 C20A 132.0(5) . .
O1 Ti1 C20A 124.6(5) . .
C17A Ti1 C20A 57.0(6) . .
C18A Ti1 C20A 57.7(6) . .
C19A Ti1 C20A 33.8(6) . .
O3 Ti1 C21 117.7(2) . .
O1 Ti1 C21 135.5(3) . .
C18 Ti1 C21 57.58(19) . .
C17 Ti1 C21 34.59(13) . .
C19 Ti1 C21 57.03(19) . .
O3 Ti1 C21A 98.6(5) . .
O1 Ti1 C21A 143.1(5) . .
C17A Ti1 C21A 34.3(6) . .
C18A Ti1 C21A 57.1(7) . .
C19A Ti1 C21A 55.9(6) . .
C20A Ti1 C21A 33.4(7) . .
O3 Ti1 C20 144.9(2) . .
O1 Ti1 C20 103.3(3) . .
C18 Ti1 C20 57.26(19) . .
C17 Ti1 C20 57.20(19) . .
C19 Ti1 C20 34.14(12) . .
C21 Ti1 C20 34.09(12) . .
O8 Ti2 O9 92.3(2) . .
O8 Ti2 C48 133.1(3) . .
O9 Ti2 C48 96.2(3) . .
O8 Ti2 C47 97.5(3) . .
O9 Ti2 C47 92.8(3) . .
C48 Ti2 C47 36.22(15) . .
O8 Ti2 C51A 91.7(5) . .
O9 Ti2 C51A 125.1(5) . .
O8 Ti2 C50A 123.2(5) . .
O9 Ti2 C50A 129.3(5) . .
C51A Ti2 C50A 35.1(7) . .
O8 Ti2 C47A 91.4(5) . .
O9 Ti2 C47A 90.9(4) . .
C51A Ti2 C47A 34.3(6) . .
C50A Ti2 C47A 57.2(7) . .
O8 Ti2 C49 129.7(3) . .
O9 Ti2 C49 128.6(3) . .
C48 Ti2 C49 34.88(13) . .
C47 Ti2 C49 58.2(2) . .
O8 Ti2 C51 78.5(3) . .
O9 Ti2 C51 122.2(3) . .
C48 Ti2 C51 58.1(2) . .
C47 Ti2 C51 34.77(14) . .
C49 Ti2 C51 56.3(2) . .
O8 Ti2 C49A 146.7(5) . .
O9 Ti2 C49A 96.7(4) . .
C51A Ti2 C49A 57.1(6) . .
C50A Ti2 C49A 33.8(6) . .
C47A Ti2 C49A 56.6(7) . .
O8 Ti2 C48A 121.1(4) . .
O9 Ti2 C48A 75.1(4) . .
C51A Ti2 C48A 56.6(6) . .
C50A Ti2 C48A 56.3(6) . .
C47A Ti2 C48A 33.8(6) . .
C49A Ti2 C48A 33.8(6) . .
O8 Ti2 S4 82.32(18) . .
O9 Ti2 S4 135.39(19) . .
C48 Ti2 S4 119.6(2) . .
C47 Ti2 S4 131.8(2) . .
C51A Ti2 S4 99.4(5) . .
C50A Ti2 S4 88.3(5) . .
C47A Ti2 S4 133.3(4) . .
C49 Ti2 S4 84.95(19) . .
C51 Ti2 S4 100.2(2) . .
C49A Ti2 S4 111.8(4) . .
C48A Ti2 S4 143.9(4) . .
C7 S1 Rh1 112.2(3) . .
C7 S1 Ti1 111.4(3) . .
Rh1 S1 Ti1 80.48(7) . .
C14 S2 Rh1 114.1(3) . .
C14 S2 Ti1 109.3(3) . .
Rh1 S2 Ti1 80.89(7) . .
C37 S3 Rh2 112.1(3) . .
C37 S3 Ti2 111.5(3) . .
Rh2 S3 Ti2 79.42(8) . .
C44 S4 Rh2 113.7(4) . .
C44 S4 Ti2 109.2(3) . .
Rh2 S4 Ti2 80.00(7) . .
C1 O1 Ti1 154.7(5) . .
C8 O3 Ti1 152.8(5) . .
C38 O8 Ti2 153.1(5) . .
C31 O9 Ti2 153.5(5) . .
O2 C1 O1 121.7(7) . .
O2 C1 C2 121.6(7) . .
O1 C1 C2 116.7(6) . .
C7 C2 C3 118.4(7) . .
C7 C2 C1 126.1(7) . .
C3 C2 C1 115.5(6) . .
C4 C3 C2 120.9(7) . .
C3 C4 C5 120.3(8) . .
C7 C6 C5 121.3(7) . .
C4 C5 C6 119.4(8) . .
C6 C7 C2 119.6(7) . .
C6 C7 S1 114.3(6) . .
C2 C7 S1 126.1(6) . .
O4 C8 O3 119.3(11) . .
O4A C8 O3 118.8(10) . .
O4 C8 C9 117.5(10) . .
O4A C8 C9 122.6(10) . .
O3 C8 C9 116.3(7) . .
C14 C9 C10 119.0(7) . .
C14 C9 C8 125.4(7) . .
C10 C9 C8 115.6(7) . .
C11 C10 C9 120.9(9) . .
C10 C11 C12 119.5(8) . .
C13 C12 C11 120.1(8) . .
C12 C13 C14 120.8(8) . .
C9 C14 C13 119.7(7) . .
C9 C14 S2 126.1(6) . .
C13 C14 S2 114.2(6) . .
O5 C15 Rh1 178.3(8) . .
O6 C16 Rh1 177.8(7) . .
C21 C17 C18 108.0 . .
C21 C17 C22 126.0 . .
C18 C17 C22 126.0 . .
C21 C17 Ti1 74.5(2) . .
C18 C17 Ti1 72.3(2) . .
C22 C17 Ti1 119.1(2) . .
C17 C18 C19 108.0 . .
C17 C18 C23 126.0 . .
C19 C18 C23 126.0 . .
C17 C18 Ti1 72.7(2) . .
C19 C18 Ti1 74.3(2) . .
C23 C18 Ti1 118.9(2) . .
C20 C19 C18 108.0 . .
C20 C19 C24 126.0 . .
C18 C19 C24 126.0 . .
C20 C19 Ti1 74.1(2) . .
C18 C19 Ti1 71.0(2) . .
C24 C19 Ti1 120.7(2) . .
C19 C20 C21 108.0 . .
C19 C20 C25 126.0 . .
C21 C20 C25 126.0 . .
C19 C20 Ti1 71.8(2) . .
C21 C20 Ti1 72.0(2) . .
C25 C20 Ti1 121.9(2) . .
C17 C21 C20 108.0 . .
C17 C21 C26 126.0 . .
C20 C21 C26 126.0 . .
C17 C21 Ti1 71.0(2) . .
C20 C21 Ti1 73.9(2) . .
C26 C21 Ti1 120.9(2) . .
C18A C17A C21A 109.5(19) . .
C18A C17A C22A 125.0(18) . .
C21A C17A C22A 125(2) . .
C18A C17A Ti1 73.6(11) . .
C21A C17A Ti1 77.0(10) . .
C22A C17A Ti1 124.9(12) . .
C17A C18A C19A 105.7(16) . .
C17A C18A C23A 128(2) . .
C19A C18A C23A 126(2) . .
C17A C18A Ti1 71.7(10) . .
C19A C18A Ti1 73.3(9) . .
C23A C18A Ti1 121.4(12) . .
C20A C19A C18A 108.7(17) . .
C20A C19A C24A 127.3(16) . .
C18A C19A C24A 124.0(17) . .
C20A C19A Ti1 74.4(9) . .
C18A C19A Ti1 71.3(9) . .
C24A C19A Ti1 122.1(11) . .
C19A C20A C21A 108.1(16) . .
C19A C20A C25A 129.3(18) . .
C21A C20A C25A 122.3(18) . .
C19A C20A Ti1 71.8(9) . .
C21A C20A Ti1 74.2(10) . .
C25A C20A Ti1 124.7(11) . .
C20A C21A C17A 107.7(19) . .
C20A C21A C26A 127.3(18) . .
C17A C21A C26A 124.8(19) . .
C20A C21A Ti1 72.4(10) . .
C17A C21A Ti1 68.7(11) . .
C26A C21A Ti1 127.6(12) . .
O10 C31 O9 120.4(8) . .
O10 C31 C32 121.0(8) . .
O9 C31 C32 118.6(7) . .
C33 C32 C37 117.8(7) . .
C33 C32 C31 116.8(7) . .
C37 C32 C31 125.3(7) . .
C34 C33 C32 122.1(8) . .
C35 C34 C33 119.6(8) . .
C34 C35 C36 119.6(8) . .
C37 C36 C35 121.0(8) . .
C36 C37 C32 119.7(7) . .
C36 C37 S3 114.4(6) . .
C32 C37 S3 125.9(6) . .
O7 C38 O8 119.4(13) . .
O7A C38 O8 120.4(11) . .
O7 C38 C39 117.8(12) . .
O7A C38 C39 120.2(11) . .
O8 C38 C39 117.1(8) . .
C44 C39 C40 119.7(8) . .
C44 C39 C38 125.0(8) . .
C40 C39 C38 115.3(9) . .
C41 C40 C39 119.5(11) . .
C42 C41 C40 121.0(10) . .
C41 C42 C43 120.5(9) . .
C42 C43 C44 119.9(10) . .
C39 C44 C43 119.4(9) . .
C39 C44 S4 126.7(6) . .
C43 C44 S4 113.9(8) . .
O11 C45 Rh2 176.9(8) . .
O12 C46 Rh2 176.8(8) . .
C51 C47 C48 108.0 . .
C51 C47 C52 126.0 . .
C48 C47 C52 126.0 . .
C51 C47 Ti2 78.5(3) . .
C48 C47 Ti2 71.7(3) . .
C52 C47 Ti2 115.9(3) . .
C49 C48 C47 108.0 . .
C49 C48 C53 126.0 . .
C47 C48 C53 126.0 . .
C49 C48 Ti2 78.4(3) . .
C47 C48 Ti2 72.1(3) . .
C53 C48 Ti2 115.7(3) . .
C48 C49 C50 108.0 . .
C48 C49 C54 126.0 . .
C50 C49 C54 126.0 . .
C48 C49 Ti2 66.8(3) . .
C50 C49 Ti2 77.0(3) . .
C54 C49 Ti2 121.8(2) . .
C49 C50 C51 108.0 . .
C49 C50 C55 126.0 . .
C51 C50 C55 126.0 . .
C49 C50 Ti2 69.8(2) . .
C51 C50 Ti2 70.1(2) . .
C55 C50 Ti2 125.7(2) . .
C47 C51 C50 108.0 . .
C47 C51 C56 126.0 . .
C50 C51 C56 126.0 . .
C47 C51 Ti2 66.7(3) . .
C50 C51 Ti2 76.7(2) . .
C56 C51 Ti2 122.1(2) . .
C51A C47A C48A 108.6(18) . .
C51A C47A C52A 129.3(18) . .
C48A C47A C52A 122.1(17) . .
C51A C47A Ti2 70.1(10) . .
C48A C47A Ti2 77.0(10) . .
C52A C47A Ti2 121.2(12) . .
C47A C48A C49A 107.1(15) . .
C47A C48A C53A 128.1(17) . .
C49A C48A C53A 124.6(16) . .
C47A C48A Ti2 69.2(10) . .
C49A C48A Ti2 72.2(11) . .
C53A C48A Ti2 127.3(10) . .
C50A C49A C48A 107.2(16) . .
C50A C49A C54A 128.1(18) . .
C48A C49A C54A 123.8(17) . .
C50A C49A Ti2 69.3(11) . .
C48A C49A Ti2 74.0(10) . .
C54A C49A Ti2 130.3(12) . .
C49A C50A C51A 108.6(17) . .
C49A C50A C55A 124.3(18) . .
C51A C50A C55A 126.4(17) . .
C49A C50A Ti2 76.9(11) . .
C51A C50A Ti2 70.6(11) . .
C55A C50A Ti2 126.4(15) . .
C47A C51A C50A 108.5(17) . .
C47A C51A C56A 125.9(17) . .
C50A C51A C56A 125.4(16) . .
C47A C51A Ti2 75.6(9) . .
C50A C51A Ti2 74.4(11) . .
C56A C51A Ti2 121.0(13) . .
Cl2 Cl1 C71 70.1(14) 2_667 2_667
Cl2 Cl1 C71 42.1(14) 2_667 .
C71 Cl1 C71 44.1(14) 2_667 .
Cl1 Cl2 C71 115.2(18) 2_667 2_667
Cl1 Cl2 C71 84.8(15) 2_667 .
C71 Cl2 C71 51.1(16) 2_667 .
Cl2 C71 C71 78.5(17) 2_667 2_667
Cl2 C71 Cl2 128.9(16) 2_667 .
C71 C71 Cl2 50.4(12) 2_667 .
Cl2 C71 Cl1 140.7(18) 2_667 2_667
C71 C71 Cl1 68.0(13) 2_667 2_667
Cl2 C71 Cl1 25.1(4) . 2_667
Cl2 C71 Cl1 22.7(6) 2_667 .
C71 C71 Cl1 67.9(15) 2_667 .
Cl2 C71 Cl1 115.3(14) . .
Cl1 C71 Cl1 136.0(14) 2_667 .

loop_
_geom_bond_atom_site_label_1
_geom_bond_atom_site_label_2
_geom_bond_distance
_geom_bond_site_symmetry_2
Rh1 C16 1.874(9) .
Rh1 C15 1.893(10) .
Rh1 S2 2.340(2) .
Rh1 S1 2.347(2) .
Rh1 Ti1 3.1450(15) .
Rh2 C45 1.865(11) .
Rh2 C46 1.878(9) .
Rh2 S4 2.340(2) .
Rh2 S3 2.354(2) .
Rh2 Ti2 3.1171(16) .
Ti1 O3 1.883(5) .
Ti1 O1 1.884(5) .
Ti1 C17A 2.320(18) .
Ti1 C18A 2.344(17) .
Ti1 C18 2.360(8) .
Ti1 C17 2.364(7) .
Ti1 C19A 2.370(16) .
Ti1 C19 2.403(8) .
Ti1 C20A 2.403(16) .
Ti1 C21 2.409(7) .
Ti1 C21A 2.426(17) .
Ti1 C20 2.433(7) .
Ti2 O8 1.891(6) .
Ti2 O9 1.894(6) .
Ti2 C48 2.277(8) .
Ti2 C47 2.283(8) .
Ti2 C51A 2.317(18) .
Ti2 C50A 2.37(2) .
Ti2 C47A 2.386(17) .
Ti2 C49 2.427(7) .
Ti2 C51 2.435(8) .
Ti2 C49A 2.463(18) .
Ti2 C48A 2.487(18) .
Ti2 S4 2.505(3) .
S1 C7 1.798(8) .
S2 C14 1.781(8) .
S3 C37 1.797(8) .
S4 C44 1.780(10) .
O1 C1 1.322(9) .
O2 C1 1.212(9) .
O3 C8 1.341(10) .
O4A C8 1.255(17) .
O7A C38 1.260(9) .
O4 C8 1.252(17) .
O7 C38 1.235(9) .
O5 C15 1.132(11) .
O6 C16 1.148(10) .
O8 C38 1.302(11) .
O9 C31 1.311(10) .
O10 C31 1.242(10) .
O11 C45 1.146(11) .
O12 C46 1.141(10) .
C1 C2 1.499(11) .
C2 C7 1.403(10) .
C2 C3 1.410(11) .
C3 C4 1.379(11) .
C4 C5 1.382(11) .
C6 C7 1.386(11) .
C6 C5 1.389(11) .
C8 C9 1.491(11) .
C9 C14 1.399(11) .
C9 C10 1.410(12) .
C10 C11 1.395(12) .
C11 C12 1.398(13) .
C12 C13 1.384(12) .
C13 C14 1.404(11) .
C17 C21 1.420(4) .
C17 C18 1.420(4) .
C17 C22 1.509(4) .
C18 C19 1.420(4) .
C18 C23 1.509(4) .
C19 C20 1.420(4) .
C19 C24 1.509(4) .
C20 C21 1.420(4) .
C20 C25 1.509(4) .
C21 C26 1.509(4) .
C17A C18A 1.39(3) .
C17A C21A 1.40(3) .
C17A C22A 1.53(3) .
C18A C19A 1.43(3) .
C18A C23A 1.51(3) .
C19A C20A 1.39(3) .
C19A C24A 1.51(3) .
C20A C21A 1.39(3) .
C20A C25A 1.51(2) .
C21A C26A 1.50(3) .
C31 C32 1.488(12) .
C32 C33 1.388(11) .
C32 C37 1.412(11) .
C33 C34 1.378(12) .
C34 C35 1.373(12) .
C35 C36 1.393(11) .
C36 C37 1.377(11) .
C38 C39 1.521(12) .
C39 C44 1.383(14) .
C39 C40 1.401(13) .
C40 C41 1.390(13) .
C41 C42 1.357(16) .
C42 C43 1.376(15) .
C43 C44 1.415(11) .
C47 C51 1.417(4) .
C47 C48 1.417(4) .
C47 C52 1.507(4) .
C48 C49 1.417(4) .
C48 C53 1.507(4) .
C49 C50 1.417(4) .
C49 C54 1.507(4) .
C50 C51 1.417(4) .
C50 C55 1.507(4) .
C51 C56 1.507(4) .
C47A C51A 1.39(2) .
C47A C48A 1.42(2) .
C47A C52A 1.53(3) .
C48A C49A 1.44(2) .
C48A C53A 1.53(2) .
C49A C50A 1.41(3) .
C49A C54A 1.50(2) .
C50A C51A 1.41(3) .
C50A C55A 1.52(2) .
C51A C56A 1.50(2) .
Cl1 Cl2 0.768(9) 2_667
Cl1 C71 1.80(2) 2_667
Cl1 C71 1.804(18) .
Cl2 Cl1 0.768(9) 2_667
Cl2 C71 1.34(2) 2_667
Cl2 C71 1.701(18) .
C71 Cl2 1.34(2) 2_667
C71 C71 1.35(5) 2_667
C71 Cl1 1.80(2) 2_667
